data_7049847
loop_
_publ_author_name
'Goh, Gillian Kor Hwee'
'Li, Yongxin'
'Kinjo, Rei'

_publ_section_title
;
 Oxidative addition of elemental selenium to 1,4,2,5-diazadiborinine.
;
_journal_issue 22
_journal_name_full 'Dalton transactions (Cambridge, England : 2003)'
_journal_page_first 7514
_journal_page_last 7518
_journal_paper_doi 10.1039/c9dt01081e
_journal_volume 48
_journal_year 2019
_chemical_formula_sum 'C60 H52 B2 N4 Se2'
_chemical_formula_weight 1008.59
_space_group_crystal_system triclinic
_space_group_IT_number 2
_space_group_name_Hall '-P 1'
_space_group_name_H-M_alt 'P -1'
_symmetry_space_group_name_Hall '-P 1'
_symmetry_space_group_name_H-M 'P -1'
_atom_sites_solution_hydrogens geom
_atom_sites_solution_primary dual
_audit_update_record
;
2019-03-11 deposited with the CCDC.    2019-04-25 downloaded from the CCDC.
;
_cell_angle_alpha 65.974(7)
_cell_angle_beta 75.771(9)
_cell_angle_gamma 62.708(8)
_cell_formula_units_Z 2
_cell_length_a 13.734(6)
_cell_length_b 14.180(5)
_cell_length_c 15.375(6)
_cell_measurement_reflns_used 186
_cell_measurement_temperature 100.(2)
_cell_measurement_theta_max 20.2820
_cell_measurement_theta_min 1.8224
_cell_volume 2423.9(17)
_computing_cell_refinement 'APEX3 v2018.1-0 (Bruker AXS)'
_computing_data_collection 'APEX3 (Bruker AXS Inc., 2018)'
_computing_data_reduction 'SAINT V8.38A (Bruker AXS Inc., 2018)'
_computing_molecular_graphics 'XP (Bruker AXS Inc., 2018)'
_computing_publication_material 'APEX3 (Bruker AXS Inc., 2018)'
_computing_structure_refinement 'SHELXL-2017/1 (Sheldrick, 2017)'
_computing_structure_solution 'SHELXT (Bruker AXS Inc., 2018)'
_diffrn_ambient_temperature 100.(2)
_diffrn_detector_area_resol_mean 7.4074
_diffrn_measured_fraction_theta_full 0.988
_diffrn_measured_fraction_theta_max 0.988
_diffrn_measurement_device_type 'Photon II CPADs detector'
_diffrn_measurement_method 'phi and omega scans'
_diffrn_radiation_monochromator 'Multilayer Mirror'
_diffrn_radiation_type MoK\a
_diffrn_radiation_wavelength 0.71073
_diffrn_reflns_av_R_equivalents 0.1418
_diffrn_reflns_av_unetI/netI 0.2598
_diffrn_reflns_limit_h_max 11
_diffrn_reflns_limit_h_min -16
_diffrn_reflns_limit_k_max 15
_diffrn_reflns_limit_k_min -16
_diffrn_reflns_limit_l_max 16
_diffrn_reflns_limit_l_min -18
_diffrn_reflns_number 18578
_diffrn_reflns_theta_full 25.08
_diffrn_reflns_theta_max 25.08
_diffrn_reflns_theta_min 2.29
_diffrn_source 'Incoatec microfocus source'
_diffrn_source_type 'Bruker D8 Quest'
_exptl_absorpt_coefficient_mu 1.571
_exptl_absorpt_correction_T_max 0.97
_exptl_absorpt_correction_T_min 0.81
_exptl_absorpt_correction_type multi-scan
_exptl_absorpt_process_details
;
SADABS-2016/2 - Bruker AXS area detector scaling and absorption correction
;
_exptl_crystal_colour yellow
_exptl_crystal_density_diffrn 1.382
_exptl_crystal_density_method 'not measured'
_exptl_crystal_description plate
_exptl_crystal_F_000 1036
_exptl_crystal_size_max 0.120
_exptl_crystal_size_mid 0.100
_exptl_crystal_size_min 0.020
_refine_diff_density_max 0.812
_refine_diff_density_min -0.873
_refine_ls_extinction_method none
_refine_ls_goodness_of_fit_ref 1.026
_refine_ls_hydrogen_treatment constr
_refine_ls_matrix_type full
_refine_ls_number_parameters 523
_refine_ls_number_reflns 8527
_refine_ls_number_restraints 597
_refine_ls_restrained_S_all 0.994
_refine_ls_R_factor_all 0.2213
_refine_ls_R_factor_gt 0.0959
_refine_ls_shift/su_max 0.000
_refine_ls_shift/su_mean 0.000
_refine_ls_structure_factor_coef Fsqd
_refine_ls_weighting_details 'w=1/[\s^2^(Fo^2^)+(0.1086P)^2^+0.2234P] where P=(Fo^2^+2Fc^2^)/3'
_refine_ls_weighting_scheme calc
_refine_ls_wR_factor_gt 0.2117
_refine_ls_wR_factor_ref 0.2677
_reflns_number_gt 3789
_reflns_number_total 8527
_reflns_threshold_expression 'I > 2\s(I)'
_cod_data_source_file c9dt01081e2.cif
_cod_data_source_block rei1167m
_cod_depositor_comments
;
The following automatic conversions were performed:

'_exptl_absorpt_correction_type' value 'Multi-Scan' changed to
'multi-scan' according to
/home/data/users/saulius/crontab/automatic-downloads/rss-feeds/RSC/lib/dictionaries/cif_core.dic
dictionary named 'cif_core.dic' version 2.4.2 from 2011-04-26.

Automatic conversion script
Id: cif_fix_values 4973 2017-02-22 13:04:09Z antanas 

 Adding full bibliography for 7049846--7049848.cif.
;
_cod_database_code 7049847

loop_
_space_group_symop_operation_xyz
'x, y, z'
'-x, -y, -z'

loop_
_atom_site_type_symbol
_atom_site_label
_atom_site_fract_x
_atom_site_fract_y
_atom_site_fract_z
_atom_site_U_iso_or_equiv
_atom_site_adp_type
_atom_site_calc_flag
_atom_site_refinement_flags_adp
_atom_site_refinement_flags_posn
_atom_site_occupancy
B B1 0.3134(10) 0.3950(9) 0.3668(8) 0.022(2) Uani d . . 1
B B2 0.2875(11) 0.6254(10) 0.3338(8) 0.026(2) Uani d . . 1
C C37 0.3013(6) 0.2814(4) 0.3819(5) 0.024(2) Uani d . G 1
C C7 0.2096(5) 0.2916(4) 0.3499(5) 0.030(3) Uani d . G 1
H H7 0.153513 0.364112 0.323593 0.036 Uiso calc U R 1
C C3 0.1999(5) 0.1955(6) 0.3562(5) 0.030(2) Uani d . G 1
H H3 0.137227 0.202478 0.334285 0.036 Uiso calc U R 1
C C4 0.2819(6) 0.0894(4) 0.3947(5) 0.036(3) Uani d . G 1
H H4 0.275331 0.023778 0.398992 0.043 Uiso calc U R 1
C C5 0.3737(5) 0.0793(4) 0.4267(5) 0.036(3) Uani d . G 1
H H5 0.429722 0.00671 0.453007 0.043 Uiso calc U R 1
C C6 0.3833(5) 0.1753(5) 0.4204(5) 0.034(3) Uani d . G 1
H H6 0.446011 0.168343 0.442316 0.041 Uiso calc U R 1
C C2 0.2562(9) 0.4556(8) 0.4440(7) 0.023(2) Uani d . . 1
C C8 0.2146(8) 0.5776(8) 0.5204(7) 0.023(2) Uani d . . 1
C C9 0.2014(9) 0.4835(8) 0.5853(7) 0.024(2) Uani d . . 1
C C10 0.2392(5) 0.2944(4) 0.5891(4) 0.025(2) Uani d . G 1
C C11 0.1605(5) 0.2594(4) 0.5873(4) 0.022(2) Uani d . G 1
C C12 0.1766(5) 0.1467(5) 0.6325(5) 0.026(2) Uani d . G 1
H H12 0.122806 0.122828 0.631277 0.031 Uiso calc U R 1
C C13 0.2715(6) 0.0690(4) 0.6795(5) 0.034(3) Uani d . G 1
C C14 0.3502(5) 0.1039(5) 0.6813(5) 0.031(3) Uani d . G 1
H H14 0.41499 0.050816 0.71348 0.037 Uiso calc U R 1
C C15 0.3340(5) 0.2166(5) 0.6361(5) 0.027(2) Uani d . G 1
C C16 0.4203(9) 0.2527(9) 0.6398(7) 0.034(3) Uani d . . 1
H H16A 0.490512 0.186866 0.653673 0.05 Uiso calc U R 1
H H16B 0.39768 0.286001 0.690071 0.05 Uiso calc U R 1
H H16C 0.428698 0.308741 0.578135 0.05 Uiso calc U R 1
C C17 0.2901(11) -0.0539(9) 0.7267(8) 0.045(3) Uani d . . 1
H H17A 0.263226 -0.075446 0.687374 0.067 Uiso calc U R 1
H H17B 0.250405 -0.065412 0.789934 0.067 Uiso calc U R 1
H H17C 0.368829 -0.100483 0.733509 0.067 Uiso calc U R 1
C C18 0.0554(9) 0.3420(8) 0.5382(7) 0.031(3) Uani d . . 1
H H18A 0.031238 0.303387 0.513154 0.046 Uiso calc U R 1
H H18B 0.068481 0.404333 0.485587 0.046 Uiso calc U R 1
H H18C -0.001667 0.371858 0.584254 0.046 Uiso calc U R 1
C C19 0.1635(6) 0.4613(6) 0.6895(3) 0.024(2) Uani d . G 1
C C20 0.0744(5) 0.4315(5) 0.7253(4) 0.028(2) Uani d . G 1
H H20 0.040176 0.421655 0.684822 0.034 Uiso calc U R 1
C C21 0.0353(5) 0.4162(6) 0.8203(5) 0.030(3) Uani d . G 1
H H21 -0.025593 0.395872 0.844762 0.037 Uiso calc U R 1
C C22 0.0853(6) 0.4307(6) 0.8795(3) 0.046(3) Uani d . G 1
H H22 0.058641 0.420208 0.944459 0.055 Uiso calc U R 1
C C23 0.1744(6) 0.4604(6) 0.8437(4) 0.040(3) Uani d . G 1
H H23 0.208645 0.470327 0.884216 0.048 Uiso calc U R 1
C C24 0.2135(5) 0.4758(6) 0.7487(5) 0.039(3) Uani d . G 1
H H24 0.274416 0.49611 0.724276 0.046 Uiso calc U R 1
C C25 0.1988(5) 0.6793(4) 0.5375(4) 0.021(2) Uani d . G 1
C C26 0.0952(5) 0.7437(5) 0.5695(5) 0.029(3) Uani d . G 1
H H26 0.037299 0.719262 0.584404 0.034 Uiso calc U R 1
C C27 0.0761(4) 0.8438(5) 0.5799(5) 0.034(3) Uani d . G 1
H H27 0.005293 0.887826 0.601746 0.041 Uiso calc U R 1
C C28 0.1608(6) 0.8796(4) 0.5581(5) 0.031(3) Uani d . G 1
H H28 0.147792 0.948042 0.565157 0.037 Uiso calc U R 1
C C29 0.2644(5) 0.8152(5) 0.5261(4) 0.024(2) Uani d . G 1
H H29 0.322298 0.839693 0.511227 0.029 Uiso calc U R 1
C C30 0.2835(4) 0.7151(5) 0.5158(4) 0.023(2) Uani d . G 1
H H30 0.354307 0.671128 0.493885 0.027 Uiso calc U R 1
C C31 0.2452(6) 0.7610(4) 0.3115(5) 0.031(3) Uani d . G 1
C C32 0.1348(5) 0.8233(5) 0.3308(5) 0.031(3) Uani d . G 1
H H32 0.086006 0.78658 0.359448 0.037 Uiso calc U R 1
C C33 0.0957(5) 0.9393(5) 0.3081(5) 0.036(3) Uani d . G 1
H H33 0.020267 0.981913 0.321321 0.043 Uiso calc U R 1
C C34 0.1671(6) 0.9931(4) 0.2662(5) 0.042(3) Uani d . G 1
H H34 0.140438 1.072397 0.250708 0.05 Uiso calc U R 1
C C35 0.2776(6) 0.9308(5) 0.2469(5) 0.040(3) Uani d . G 1
H H35 0.32635 0.96755 0.218223 0.048 Uiso calc U R 1
C C36 0.3166(5) 0.8148(5) 0.2695(5) 0.032(3) Uani d . G 1
H H36 0.392091 0.772216 0.256349 0.038 Uiso calc U R 1
C C1 0.2639(9) 0.5956(8) 0.2534(7) 0.025(2) Uani d . . 1
C C38 0.2806(9) 0.4819(8) 0.1780(7) 0.027(2) Uani d . . 1
C C39 0.2552(9) 0.5892(8) 0.1103(7) 0.026(2) Uani d . . 1
C C40 0.2329(6) 0.7728(4) 0.1079(5) 0.027(2) Uani d . G 1
C C41 0.3259(5) 0.7922(5) 0.0608(5) 0.028(2) Uani d . G 1
C C42 0.3175(5) 0.9020(6) 0.0112(5) 0.034(3) Uani d . G 1
H H42 0.380952 0.915216 -0.02094 0.04 Uiso calc U R 1
C C43 0.2162(6) 0.9925(4) 0.0086(5) 0.037(3) Uani d . G 1
C C44 0.1232(5) 0.9731(5) 0.0556(5) 0.039(3) Uani d . G 1
H H44 0.054012 1.034972 0.05387 0.047 Uiso calc U R 1
C C45 0.1316(5) 0.8633(6) 0.1053(5) 0.038(3) Uani d . G 1
C C46 0.0311(9) 0.8426(9) 0.1550(7) 0.035(3) Uani d . . 1
H H46A -0.006358 0.840385 0.109625 0.052 Uiso calc U R 1
H H46B -0.018495 0.903524 0.179943 0.052 Uiso calc U R 1
H H46C 0.052488 0.770274 0.207805 0.052 Uiso calc U R 1
C C47 0.2103(12) 1.1112(9) -0.0447(9) 0.057(4) Uani d . . 1
H H47A 0.162049 1.159954 -0.007445 0.085 Uiso calc U R 1
H H47B 0.181104 1.140483 -0.106844 0.085 Uiso calc U R 1
H H47C 0.284107 1.109879 -0.054114 0.085 Uiso calc U R 1
C C48 0.4401(9) 0.6954(8) 0.0626(8) 0.039(3) Uani d . . 1
H H48A 0.451553 0.640474 0.127562 0.058 Uiso calc U R 1
H H48B 0.496514 0.725759 0.042164 0.058 Uiso calc U R 1
H H48C 0.445189 0.658126 0.019139 0.058 Uiso calc U R 1
C C49 0.2467(6) 0.6270(6) 0.0066(3) 0.035(3) Uani d . G 1
C C50 0.3365(5) 0.5731(5) -0.0469(5) 0.036(3) Uani d . G 1
H H50 0.40083 0.514301 -0.016706 0.043 Uiso calc U R 1
C C51 0.3322(6) 0.6053(6) -0.1447(5) 0.046(3) Uani d . G 1
H H51 0.393623 0.568458 -0.181312 0.055 Uiso calc U R 1
C C52 0.2381(7) 0.6913(6) -0.1889(3) 0.046(3) Uani d . G 1
H H52 0.23518 0.713305 -0.255774 0.055 Uiso calc U R 1
C C53 0.1483(6) 0.7452(5) -0.1354(5) 0.045(3) Uani d . G 1
H H53 0.083943 0.803995 -0.165629 0.054 Uiso calc U R 1
C C54 0.1525(5) 0.7130(5) -0.0376(5) 0.038(3) Uani d . G 1
H H54 0.091148 0.749839 -0.001022 0.046 Uiso calc U R 1
C C55 0.3082(6) 0.3784(4) 0.1573(4) 0.024(2) Uani d . G 1
C C56 0.2336(5) 0.3764(5) 0.1119(5) 0.035(3) Uani d . G 1
H H56 0.1657 0.439908 0.095826 0.043 Uiso calc U R 1
C C57 0.2583(6) 0.2816(6) 0.0899(5) 0.046(3) Uani d . G 1
H H57 0.207287 0.280284 0.058849 0.055 Uiso calc U R 1
C C58 0.3576(7) 0.1888(5) 0.1134(5) 0.043(3) Uani d . G 1
H H58 0.374463 0.12397 0.098341 0.051 Uiso calc U R 1
C C59 0.4322(5) 0.1907(4) 0.1588(5) 0.039(3) Uani d . G 1
H H59 0.500054 0.127279 0.17481 0.047 Uiso calc U R 1
C C60 0.4075(5) 0.2856(5) 0.1807(4) 0.030(2) Uani d . G 1
H H60 0.458469 0.286903 0.211787 0.035 Uiso calc U R 1
N N1 0.2445(7) 0.5586(6) 0.4326(5) 0.0218(18) Uani d . . 1
N N2 0.2271(7) 0.4092(7) 0.5386(6) 0.025(2) Uani d . . 1
N N3 0.2820(7) 0.4886(6) 0.2657(5) 0.0243(19) Uani d . . 1
N N4 0.2457(7) 0.6587(6) 0.1593(5) 0.023(2) Uani d . . 1
Se Se1 0.47979(10) 0.36042(9) 0.36944(8) 0.0316(4) Uani d . . 1
Se Se2 0.46041(10) 0.54523(9) 0.33662(8) 0.0331(4) Uani d . . 1

loop_
_atom_site_aniso_label
_atom_site_aniso_U_11
_atom_site_aniso_U_22
_atom_site_aniso_U_33
_atom_site_aniso_U_12
_atom_site_aniso_U_13
_atom_site_aniso_U_23
B1 0.020(6) 0.019(5) 0.019(5) -0.006(5) -0.003(4) -0.001(4)
B2 0.037(7) 0.018(5) 0.031(5) -0.017(5) -0.008(5) -0.007(5)
C37 0.030(6) 0.026(4) 0.015(5) -0.008(4) 0.001(4) -0.012(4)
C7 0.039(7) 0.018(5) 0.027(6) -0.011(5) -0.013(5) 0.003(5)
C3 0.045(7) 0.035(5) 0.019(6) -0.024(5) 0.000(5) -0.009(5)
C4 0.058(8) 0.022(5) 0.037(7) -0.024(5) -0.001(5) -0.011(5)
C5 0.043(7) 0.020(5) 0.037(7) -0.006(5) -0.007(5) -0.009(5)
C6 0.039(7) 0.018(5) 0.040(7) -0.009(4) -0.007(5) -0.006(5)
C2 0.023(6) 0.017(4) 0.029(4) -0.007(4) -0.003(4) -0.007(3)
C8 0.018(6) 0.023(5) 0.029(4) -0.009(4) -0.001(4) -0.010(4)
C9 0.019(6) 0.026(5) 0.032(4) -0.013(5) -0.005(4) -0.008(4)
C10 0.027(6) 0.026(4) 0.028(5) -0.014(4) -0.005(4) -0.011(4)
C11 0.021(6) 0.021(4) 0.025(5) -0.012(4) 0.004(4) -0.008(4)
C12 0.031(6) 0.024(5) 0.025(6) -0.013(4) -0.003(4) -0.007(4)
C13 0.035(7) 0.025(5) 0.036(6) -0.013(5) -0.010(5) -0.001(5)
C14 0.027(7) 0.035(5) 0.031(6) -0.013(5) -0.006(5) -0.008(5)
C15 0.025(6) 0.031(5) 0.025(6) -0.011(4) -0.005(4) -0.006(4)
C16 0.038(7) 0.039(7) 0.035(6) -0.022(6) -0.017(5) -0.007(5)
C17 0.059(10) 0.030(6) 0.047(7) -0.025(6) -0.015(6) -0.001(5)
C18 0.032(6) 0.020(6) 0.044(7) -0.016(5) -0.005(5) -0.007(5)
C19 0.030(6) 0.011(5) 0.028(4) -0.006(5) -0.011(4) -0.001(4)
C20 0.038(7) 0.024(6) 0.034(5) -0.019(5) -0.006(4) -0.011(5)
C21 0.032(7) 0.022(6) 0.036(5) -0.014(5) 0.005(4) -0.009(5)
C22 0.064(9) 0.045(8) 0.033(6) -0.029(7) 0.003(5) -0.013(6)
C23 0.060(9) 0.039(7) 0.036(5) -0.026(6) -0.014(5) -0.015(5)
C24 0.048(8) 0.040(7) 0.035(5) -0.026(6) -0.015(5) -0.004(5)
C25 0.027(6) 0.014(5) 0.023(5) -0.009(4) -0.008(4) -0.003(4)
C26 0.030(6) 0.022(5) 0.038(6) -0.017(4) 0.006(5) -0.012(5)
C27 0.037(7) 0.027(6) 0.051(7) -0.016(5) 0.000(5) -0.022(5)
C28 0.044(6) 0.018(5) 0.036(6) -0.018(5) -0.010(5) -0.005(5)
C29 0.038(6) 0.022(5) 0.018(5) -0.022(4) -0.012(4) 0.003(4)
C30 0.028(6) 0.027(5) 0.016(5) -0.014(5) -0.005(4) -0.004(4)
C31 0.033(6) 0.023(5) 0.041(7) -0.021(4) -0.001(5) -0.006(5)
C32 0.034(6) 0.029(5) 0.026(6) -0.016(4) -0.001(5) -0.003(5)
C33 0.045(7) 0.033(5) 0.032(6) -0.018(5) -0.001(5) -0.012(5)
C34 0.052(7) 0.033(6) 0.046(7) -0.019(5) -0.011(6) -0.012(5)
C35 0.052(7) 0.036(5) 0.043(7) -0.032(5) -0.003(6) -0.007(5)
C36 0.040(7) 0.037(5) 0.034(6) -0.028(5) -0.002(5) -0.013(5)
C1 0.033(7) 0.019(4) 0.024(4) -0.013(5) -0.005(4) -0.003(4)
C38 0.033(7) 0.019(4) 0.029(4) -0.009(4) -0.007(4) -0.007(4)
C39 0.031(7) 0.020(4) 0.029(4) -0.013(5) -0.006(4) -0.006(3)
C40 0.042(5) 0.019(4) 0.028(6) -0.015(4) -0.005(5) -0.010(4)
C41 0.042(6) 0.026(5) 0.020(5) -0.018(4) -0.008(5) -0.003(4)
C42 0.044(7) 0.027(5) 0.027(6) -0.018(4) -0.003(5) -0.001(4)
C43 0.046(7) 0.030(5) 0.036(7) -0.014(4) -0.018(5) -0.003(5)
C44 0.052(7) 0.024(5) 0.038(7) -0.010(5) -0.008(5) -0.011(5)
C45 0.046(6) 0.029(5) 0.037(7) -0.013(4) -0.003(5) -0.011(5)
C46 0.037(7) 0.028(6) 0.035(7) -0.010(5) -0.018(5) -0.002(5)
C47 0.087(12) 0.024(6) 0.061(9) -0.026(7) -0.026(8) -0.001(6)
C48 0.044(7) 0.026(6) 0.043(7) -0.023(5) 0.007(6) -0.005(5)
C49 0.046(7) 0.033(6) 0.029(4) -0.018(5) -0.011(4) -0.008(4)
C50 0.047(7) 0.033(7) 0.034(5) -0.020(5) 0.000(5) -0.014(5)
C51 0.071(9) 0.043(7) 0.032(5) -0.033(6) 0.007(5) -0.015(5)
C52 0.085(9) 0.038(7) 0.027(6) -0.037(6) -0.005(5) -0.008(5)
C53 0.072(9) 0.030(7) 0.030(5) -0.020(6) -0.020(5) 0.001(5)
C54 0.047(7) 0.030(6) 0.033(5) -0.014(5) -0.006(5) -0.006(5)
C55 0.037(6) 0.014(4) 0.020(5) -0.014(4) -0.002(4) 0.000(4)
C56 0.053(8) 0.022(5) 0.034(6) -0.018(5) -0.013(5) -0.004(5)
C57 0.071(9) 0.043(6) 0.040(7) -0.032(5) -0.009(6) -0.017(6)
C58 0.071(9) 0.029(6) 0.032(7) -0.026(5) 0.001(6) -0.010(5)
C59 0.051(8) 0.020(5) 0.036(7) -0.010(5) 0.001(5) -0.007(5)
C60 0.028(6) 0.022(5) 0.034(6) -0.012(4) 0.004(5) -0.008(5)
N1 0.020(5) 0.023(4) 0.030(4) -0.010(4) -0.004(3) -0.012(3)
N2 0.029(6) 0.021(4) 0.026(4) -0.013(4) -0.004(4) -0.007(3)
N3 0.030(6) 0.021(4) 0.023(4) -0.013(4) -0.001(4) -0.005(3)
N4 0.030(6) 0.017(4) 0.023(4) -0.010(4) 0.000(4) -0.008(3)
Se1 0.0291(8) 0.0272(7) 0.0377(7) -0.0122(6) -0.0053(6) -0.0078(5)
Se2 0.0295(8) 0.0311(7) 0.0414(7) -0.0153(6) -0.0031(6) -0.0111(6)

loop_
_atom_type_symbol
_atom_type_description
_atom_type_scat_dispersion_real
_atom_type_scat_dispersion_imag
_atom_type_scat_source
C C 0.0033 0.0016 'International Tables Vol C Tables 4.2.6.8 and 6.1.1.4'
H H 0.0000 0.0000 'International Tables Vol C Tables 4.2.6.8 and 6.1.1.4'
B B 0.0013 0.0007 'International Tables Vol C Tables 4.2.6.8 and 6.1.1.4'
N N 0.0061 0.0033 'International Tables Vol C Tables 4.2.6.8 and 6.1.1.4'
Se Se -0.0929 2.2259 'International Tables Vol C Tables 4.2.6.8 and 6.1.1.4'

loop_
_geom_angle_atom_site_label_1
_geom_angle_atom_site_label_2
_geom_angle_atom_site_label_3
_geom_angle
N3 B1 C2 107.2(8)
N3 B1 C37 113.9(8)
C2 B1 C37 119.4(8)
N3 B1 Se1 103.1(6)
C2 B1 Se1 101.2(7)
C37 B1 Se1 110.2(7)
N1 B2 C1 107.6(8)
N1 B2 C31 115.7(9)
C1 B2 C31 114.3(8)
N1 B2 Se2 104.4(7)
C1 B2 Se2 103.5(8)
C31 B2 Se2 110.2(6)
C7 C37 C6 120.0
C7 C37 B1 118.4(6)
C6 C37 B1 121.4(6)
C3 C7 C37 120.0
C3 C7 H7 120.0
C37 C7 H7 120.0
C7 C3 C4 120.0
C7 C3 H3 120.0
C4 C3 H3 120.0
C3 C4 C5 120.0
C3 C4 H4 120.0
C5 C4 H4 120.0
C6 C5 C4 120.0
C6 C5 H5 120.0
C4 C5 H5 120.0
C5 C6 C37 120.0
C5 C6 H6 120.0
C37 C6 H6 120.0
N1 C2 N2 105.9(8)
N1 C2 B1 125.0(8)
N2 C2 B1 128.2(8)
C9 C8 N1 105.3(9)
C9 C8 C25 127.7(9)
N1 C8 C25 127.0(8)
C8 C9 N2 107.9(9)
C8 C9 C19 127.9(9)
N2 C9 C19 124.2(8)
C11 C10 C15 120.0
C11 C10 N2 121.0(5)
C15 C10 N2 118.9(5)
C12 C11 C10 120.0
C12 C11 C18 118.6(5)
C10 C11 C18 121.4(5)
C11 C12 C13 120.0
C11 C12 H12 120.0
C13 C12 H12 120.0
C14 C13 C12 120.0
C14 C13 C17 120.0(6)
C12 C13 C17 120.0(6)
C15 C14 C13 120.0
C15 C14 H14 120.0
C13 C14 H14 120.0
C14 C15 C10 120.0
C14 C15 C16 119.0(6)
C10 C15 C16 121.0(6)
C15 C16 H16A 109.5
C15 C16 H16B 109.5
H16A C16 H16B 109.5
C15 C16 H16C 109.5
H16A C16 H16C 109.5
H16B C16 H16C 109.5
C13 C17 H17A 109.5
C13 C17 H17B 109.5
H17A C17 H17B 109.5
C13 C17 H17C 109.5
H17A C17 H17C 109.5
H17B C17 H17C 109.5
C11 C18 H18A 109.5
C11 C18 H18B 109.5
H18A C18 H18B 109.5
C11 C18 H18C 109.5
H18A C18 H18C 109.5
H18B C18 H18C 109.5
C20 C19 C24 120.0
C20 C19 C9 119.5(6)
C24 C19 C9 120.4(6)
C21 C20 C19 120.0
C21 C20 H20 120.0
C19 C20 H20 120.0
C20 C21 C22 120.0
C20 C21 H21 120.0
C22 C21 H21 120.0
C23 C22 C21 120.0
C23 C22 H22 120.0
C21 C22 H22 120.0
C22 C23 C24 120.0
C22 C23 H23 120.0
C24 C23 H23 120.0
C23 C24 C19 120.0
C23 C24 H24 120.0
C19 C24 H24 120.0
C26 C25 C30 120.0
C26 C25 C8 118.8(6)
C30 C25 C8 121.1(6)
C25 C26 C27 120.0
C25 C26 H26 120.0
C27 C26 H26 120.0
C28 C27 C26 120.0
C28 C27 H27 120.0
C26 C27 H27 120.0
C27 C28 C29 120.0
C27 C28 H28 120.0
C29 C28 H28 120.0
C30 C29 C28 120.0
C30 C29 H29 120.0
C28 C29 H29 120.0
C29 C30 C25 120.0
C29 C30 H30 120.0
C25 C30 H30 120.0
C32 C31 C36 120.0
C32 C31 B2 118.8(6)
C36 C31 B2 121.1(6)
C33 C32 C31 120.0
C33 C32 H32 120.0
C31 C32 H32 120.0
C32 C33 C34 120.0
C32 C33 H33 120.0
C34 C33 H33 120.0
C33 C34 C35 120.0
C33 C34 H34 120.0
C35 C34 H34 120.0
C36 C35 C34 120.0
C36 C35 H35 120.0
C34 C35 H35 120.0
C35 C36 C31 120.0
C35 C36 H36 120.0
C31 C36 H36 120.0
N3 C1 N4 107.4(8)
N3 C1 B2 121.8(8)
N4 C1 B2 129.6(8)
C39 C38 N3 107.9(9)
C39 C38 C55 124.9(9)
N3 C38 C55 127.1(8)
C38 C39 N4 105.6(9)
C38 C39 C49 129.5(9)
N4 C39 C49 124.7(8)
C41 C40 C45 120.0
C41 C40 N4 118.1(6)
C45 C40 N4 121.9(6)
C40 C41 C42 120.0
C40 C41 C48 122.2(6)
C42 C41 C48 117.8(6)
C41 C42 C43 120.0
C41 C42 H42 120.0
C43 C42 H42 120.0
C44 C43 C42 120.0
C44 C43 C47 121.4(7)
C42 C43 C47 118.6(7)
C43 C44 C45 120.0
C43 C44 H44 120.0
C45 C44 H44 120.0
C44 C45 C40 120.0
C44 C45 C46 119.9(6)
C40 C45 C46 120.1(6)
C45 C46 H46A 109.5
C45 C46 H46B 109.5
H46A C46 H46B 109.5
C45 C46 H46C 109.5
H46A C46 H46C 109.5
H46B C46 H46C 109.5
C43 C47 H47A 109.5
C43 C47 H47B 109.5
H47A C47 H47B 109.5
C43 C47 H47C 109.5
H47A C47 H47C 109.5
H47B C47 H47C 109.5
C41 C48 H48A 109.5
C41 C48 H48B 109.5
H48A C48 H48B 109.5
C41 C48 H48C 109.5
H48A C48 H48C 109.5
H48B C48 H48C 109.5
C50 C49 C54 120.0
C50 C49 C39 117.9(6)
C54 C49 C39 122.1(6)
C49 C50 C51 120.0
C49 C50 H50 120.0
C51 C50 H50 120.0
C52 C51 C50 120.0
C52 C51 H51 120.0
C50 C51 H51 120.0
C51 C52 C53 120.0
C51 C52 H52 120.0
C53 C52 H52 120.0
C54 C53 C52 120.0
C54 C53 H53 120.0
C52 C53 H53 120.0
C53 C54 C49 120.0
C53 C54 H54 120.0
C49 C54 H54 120.0
C56 C55 C60 120.0
C56 C55 C38 118.8(6)
C60 C55 C38 121.2(6)
C55 C56 C57 120.0
C55 C56 H56 120.0
C57 C56 H56 120.0
C58 C57 C56 120.0
C58 C57 H57 120.0
C56 C57 H57 120.0
C57 C58 C59 120.0
C57 C58 H58 120.0
C59 C58 H58 120.0
C60 C59 C58 120.0
C60 C59 H59 120.0
C58 C59 H59 120.0
C59 C60 C55 120.0
C59 C60 H60 120.0
C55 C60 H60 120.0
C2 N1 C8 111.0(8)
C2 N1 B2 116.9(8)
C8 N1 B2 130.7(8)
C2 N2 C9 109.8(8)
C2 N2 C10 127.2(8)
C9 N2 C10 122.1(7)
C1 N3 C38 109.4(8)
C1 N3 B1 118.4(8)
C38 N3 B1 131.8(8)
C1 N4 C39 109.6(8)
C1 N4 C40 129.6(8)
C39 N4 C40 120.3(7)
B1 Se1 Se2 98.7(3)
B2 Se2 Se1 97.6(3)

loop_
_geom_bond_atom_site_label_1
_geom_bond_atom_site_label_2
_geom_bond_distance
B1 N3 1.577(13)
B1 C2 1.588(15)
B1 C37 1.610(12)
B1 Se1 2.114(12)
B2 N1 1.566(13)
B2 C1 1.600(15)
B2 C31 1.640(12)
B2 Se2 2.114(13)
C37 C7 1.39
C37 C6 1.39
C7 C3 1.39
C7 H7 0.95
C3 C4 1.39
C3 H3 0.95
C4 C5 1.39
C4 H4 0.95
C5 C6 1.39
C5 H5 0.95
C6 H6 0.95
C2 N1 1.334(11)
C2 N2 1.372(12)
C8 C9 1.363(13)
C8 N1 1.410(12)
C8 C25 1.480(10)
C9 N2 1.379(12)
C9 C19 1.505(11)
C10 C11 1.39
C10 C15 1.39
C10 N2 1.438(8)
C11 C12 1.39
C11 C18 1.513(11)
C12 C13 1.39
C12 H12 0.95
C13 C14 1.39
C13 C17 1.510(10)
C14 C15 1.39
C14 H14 0.95
C15 C16 1.511(11)
C16 H16A 0.98
C16 H16B 0.98
C16 H16C 0.98
C17 H17A 0.98
C17 H17B 0.98
C17 H17C 0.98
C18 H18A 0.98
C18 H18B 0.98
C18 H18C 0.98
C19 C20 1.39
C19 C24 1.39
C20 C21 1.39
C20 H20 0.95
C21 C22 1.39
C21 H21 0.95
C22 C23 1.39
C22 H22 0.95
C23 C24 1.39
C23 H23 0.95
C24 H24 0.95
C25 C26 1.39
C25 C30 1.39
C26 C27 1.39
C26 H26 0.95
C27 C28 1.39
C27 H27 0.95
C28 C29 1.39
C28 H28 0.95
C29 C30 1.39
C29 H29 0.95
C30 H30 0.95
C31 C32 1.39
C31 C36 1.39
C32 C33 1.39
C32 H32 0.95
C33 C34 1.39
C33 H33 0.95
C34 C35 1.39
C34 H34 0.95
C35 C36 1.39
C35 H35 0.95
C36 H36 0.95
C1 N3 1.357(12)
C1 N4 1.369(12)
C38 C39 1.386(13)
C38 N3 1.395(12)
C38 C55 1.487(11)
C39 N4 1.413(12)
C39 C49 1.477(11)
C40 C41 1.39
C40 C45 1.39
C40 N4 1.429(8)
C41 C42 1.39
C41 C48 1.537(12)
C42 C43 1.39
C42 H42 0.95
C43 C44 1.39
C43 C47 1.516(11)
C44 C45 1.39
C44 H44 0.95
C45 C46 1.499(11)
C46 H46A 0.98
C46 H46B 0.98
C46 H46C 0.98
C47 H47A 0.98
C47 H47B 0.98
C47 H47C 0.98
C48 H48A 0.98
C48 H48B 0.98
C48 H48C 0.98
C49 C50 1.39
C49 C54 1.39
C50 C51 1.39
C50 H50 0.95
C51 C52 1.39
C51 H51 0.95
C52 C53 1.39
C52 H52 0.95
C53 C54 1.39
C53 H53 0.95
C54 H54 0.95
C55 C56 1.39
C55 C60 1.39
C56 C57 1.39
C56 H56 0.95
C57 C58 1.39
C57 H57 0.95
C58 C59 1.39
C58 H58 0.95
C59 C60 1.39
C59 H59 0.95
C60 H60 0.95
Se1 Se2 2.3543(18)
